data_4122484
loop_
_publ_author_name
'Xu, Xin'
'Kehr, Gerald'
'Daniliuc, Constantin G.'
'Erker, Gerhard'

_publ_section_title
;
 Formation of unsaturated vicinal zr(+)/p frustrated lewis pairs by the
 unique 1,1-carbozirconation reactions.
;
_journal_issue 35
_journal_name_full 'Journal of the American Chemical Society'
_journal_page_first 12431
_journal_page_last 12443
_journal_paper_doi 10.1021/ja5068146
_journal_volume 136
_journal_year 2014
_chemical_formula_sum 'C62 H52 B F20 O P Si Zr'
_chemical_formula_weight 1354.13
_chemical_name_systematic
; 
 ? 
;
_space_group_IT_number 14
_symmetry_cell_setting monoclinic
_symmetry_space_group_name_Hall '-P 2yn'
_symmetry_space_group_name_H-M 'P 1 21/n 1'
_atom_sites_solution_hydrogens geom
_atom_sites_solution_primary direct
_atom_sites_solution_secondary difmap
_audit_creation_method SHELXL-97
_cell_angle_alpha 90.00
_cell_angle_beta 105.3420(10)
_cell_angle_gamma 90.00
_cell_formula_units_Z 4
_cell_length_a 16.26260(10)
_cell_length_b 18.8643(2)
_cell_length_c 19.8286(3)
_cell_measurement_reflns_used 12755
_cell_measurement_temperature 223(2)
_cell_measurement_theta_max 28.28
_cell_measurement_theta_min 4.08
_cell_volume 5866.29(12)
_computing_cell_refinement 'Collect (Nonius B.V., 1998)'
_computing_data_collection 'Collect (Nonius B.V., 1998)'
_computing_data_reduction 'Denzo-SMN (Otwinowski & Minor, 1997)'
_computing_molecular_graphics 'XP (BrukerAXS, 2000)'
_computing_publication_material 'SHELXL-97 (Sheldrick, 1997)'
_computing_structure_refinement 'SHELXL-97 (Sheldrick, 1997)'
_computing_structure_solution 'SHELXS-97 (Sheldrick, 1990)'
_diffrn_ambient_temperature 223(2)
_diffrn_measured_fraction_theta_full 0.967
_diffrn_measured_fraction_theta_max 0.967
_diffrn_measurement_device_type 'Nonius KappaCCD APEXII'
_diffrn_measurement_method '\w and \f scans'
_diffrn_radiation_monochromator 'Montel mirror'
_diffrn_radiation_source 'rotating anode Nonius FR591'
_diffrn_radiation_type MoK\a
_diffrn_radiation_wavelength 0.71073
_diffrn_reflns_av_R_equivalents 0.042
_diffrn_reflns_av_sigmaI/netI 0.0282
_diffrn_reflns_limit_h_max 21
_diffrn_reflns_limit_h_min 0
_diffrn_reflns_limit_k_max 24
_diffrn_reflns_limit_k_min 0
_diffrn_reflns_limit_l_max 25
_diffrn_reflns_limit_l_min -26
_diffrn_reflns_number 39613
_diffrn_reflns_theta_full 28.59
_diffrn_reflns_theta_max 28.59
_diffrn_reflns_theta_min 4.11
_exptl_absorpt_coefficient_mu 0.341
_exptl_absorpt_correction_T_max 0.9602
_exptl_absorpt_correction_T_min 0.8214
_exptl_absorpt_correction_type multi-scan
_exptl_absorpt_process_details 'Denzo (Otwinowski, Borek, Majewski & Minor, 2003)'
_exptl_crystal_colour yellow
_exptl_crystal_density_diffrn 1.533
_exptl_crystal_density_method 'not measured'
_exptl_crystal_description prism
_exptl_crystal_F_000 2744
_exptl_crystal_size_max 0.60
_exptl_crystal_size_mid 0.25
_exptl_crystal_size_min 0.12
_refine_diff_density_max 0.674
_refine_diff_density_min -0.479
_refine_diff_density_rms 0.062
_refine_ls_extinction_method none
_refine_ls_goodness_of_fit_ref 1.075
_refine_ls_hydrogen_treatment constr
_refine_ls_matrix_type full
_refine_ls_number_parameters 798
_refine_ls_number_reflns 14522
_refine_ls_number_restraints 6
_refine_ls_restrained_S_all 1.080
_refine_ls_R_factor_all 0.0679
_refine_ls_R_factor_gt 0.0533
_refine_ls_shift/su_max 0.001
_refine_ls_shift/su_mean 0.000
_refine_ls_structure_factor_coef Fsqd
_refine_ls_weighting_details 'calc w=1/[\s^2^(Fo^2^)+(0.0362P)^2^+7.9168P] where P=(Fo^2^+2Fc^2^)/3'
_refine_ls_weighting_scheme calc
_refine_ls_wR_factor_gt 0.1159
_refine_ls_wR_factor_ref 0.1277
_reflns_number_gt 12148
_reflns_number_total 14522
_reflns_threshold_expression >2sigma(I)
_cod_data_source_file ja5068146_si_002.cif
_cod_data_source_block erk6985
_cod_depositor_comments 'Adding full bibliography for 4122478--4122491.cif.'
_cod_original_cell_volume 5866.29(11)
_cod_original_sg_symbol_H-M P21/n
_cod_database_code 4122484

loop_
_symmetry_equiv_pos_as_xyz
'x, y, z'
'-x+1/2, y+1/2, -z+1/2'
'-x, -y, -z'
'x-1/2, -y-1/2, z-1/2'

loop_
_atom_site_label
_atom_site_type_symbol
_atom_site_fract_x
_atom_site_fract_y
_atom_site_fract_z
_atom_site_U_iso_or_equiv
_atom_site_adp_type
_atom_site_occupancy
_atom_site_symmetry_multiplicity
_atom_site_calc_flag
_atom_site_refinement_flags
Zr1 Zr 0.144590(15) 0.717840(13) 0.427515(13) 0.03512(7) Uani 1 1 d .
P1 P 0.32068(4) 0.63249(4) 0.45482(3) 0.03569(14) Uani 1 1 d .
Si1 Si 0.26196(5) 0.46600(4) 0.44264(4) 0.04428(18) Uani 1 1 d .
O1 O 0.27759(11) 0.70555(9) 0.44697(10) 0.0386(4) Uani 1 1 d .
B1 B 0.84471(19) 0.39704(16) 0.14244(16) 0.0388(6) Uani 1 1 d .
C1 C 0.16073(17) 0.59606(14) 0.42662(14) 0.0400(5) Uani 1 1 d .
C2 C 0.24050(17) 0.56587(13) 0.44247(13) 0.0374(5) Uani 1 1 d .
C3 C 0.0811(2) 0.54973(16) 0.40633(18) 0.0538(7) Uani 1 1 d .
H3A H 0.0709 0.5352 0.3579 0.081 Uiso 1 1 calc R
H3B H 0.0324 0.5764 0.4121 0.081 Uiso 1 1 calc R
H3C H 0.0893 0.5081 0.4361 0.081 Uiso 1 1 calc R
C4 C 0.2228(3) 0.42442(19) 0.5136(2) 0.0668(10) Uani 1 1 d .
H4A H 0.2329 0.3737 0.5142 0.100 Uiso 1 1 calc R
H4B H 0.1621 0.4332 0.5052 0.100 Uiso 1 1 calc R
H4C H 0.2529 0.4447 0.5583 0.100 Uiso 1 1 calc R
C5 C 0.3776(2) 0.44486(18) 0.4592(2) 0.0614(9) Uani 1 1 d .
H5A H 0.4072 0.4582 0.5067 0.092 Uiso 1 1 calc R
H5B H 0.4013 0.4710 0.4266 0.092 Uiso 1 1 calc R
H5C H 0.3846 0.3944 0.4530 0.092 Uiso 1 1 calc R
C6 C 0.2069(3) 0.42649(18) 0.35564(19) 0.0698(10) Uani 1 1 d .
H6A H 0.2196 0.3762 0.3560 0.105 Uiso 1 1 calc R
H6B H 0.2267 0.4497 0.3192 0.105 Uiso 1 1 calc R
H6C H 0.1458 0.4331 0.3467 0.105 Uiso 1 1 calc R
C11 C 0.03752(19) 0.74455(17) 0.49908(16) 0.0490(7) Uani 1 1 d .
C12 C 0.0836(2) 0.68441(16) 0.53134(16) 0.0484(7) Uani 1 1 d .
C13 C 0.16946(19) 0.70436(16) 0.56026(14) 0.0450(6) Uani 1 1 d .
C14 C 0.17692(19) 0.77685(16) 0.54490(15) 0.0458(6) Uani 1 1 d .
C15 C 0.0959(2) 0.80236(16) 0.50812(16) 0.0488(7) Uani 1 1 d .
C16 C 0.04376(18) 0.78652(15) 0.32929(15) 0.0444(6) Uani 1 1 d .
C17 C 0.03797(18) 0.71514(16) 0.30686(16) 0.0474(6) Uani 1 1 d .
C18 C 0.1176(2) 0.69540(16) 0.29534(14) 0.0472(6) Uani 1 1 d .
C19 C 0.17280(18) 0.75404(16) 0.31158(14) 0.0429(6) Uani 1 1 d .
C20 C 0.12838(17) 0.81008(14) 0.33451(14) 0.0413(6) Uani 1 1 d .
C21 C -0.0588(2) 0.7479(3) 0.4753(2) 0.0754(11) Uani 1 1 d .
H21A H -0.0796 0.7137 0.4382 0.113 Uiso 1 1 calc R
H21B H -0.0764 0.7951 0.4581 0.113 Uiso 1 1 calc R
H21C H -0.0821 0.7370 0.5143 0.113 Uiso 1 1 calc R
C22 C 0.0449(3) 0.6159(2) 0.5470(2) 0.0734(11) Uani 1 1 d .
H22A H 0.0299 0.6202 0.5911 0.110 Uiso 1 1 calc R
H22B H 0.0858 0.5778 0.5503 0.110 Uiso 1 1 calc R
H22C H -0.0059 0.6056 0.5099 0.110 Uiso 1 1 calc R
C23 C 0.2344(2) 0.6586(2) 0.60826(17) 0.0637(9) Uani 1 1 d .
H23A H 0.2899 0.6811 0.6174 0.096 Uiso 1 1 calc R
H23B H 0.2364 0.6128 0.5866 0.096 Uiso 1 1 calc R
H23C H 0.2190 0.6524 0.6519 0.096 Uiso 1 1 calc R
C24 C 0.2556(2) 0.8222(2) 0.56868(19) 0.0662(9) Uani 1 1 d .
H24A H 0.2477 0.8561 0.6033 0.099 Uiso 1 1 calc R
H24B H 0.2655 0.8475 0.5289 0.099 Uiso 1 1 calc R
H24C H 0.3044 0.7924 0.5891 0.099 Uiso 1 1 calc R
C25 C 0.0731(3) 0.87999(18) 0.49767(19) 0.0683(10) Uani 1 1 d .
H25A H 0.0761 0.9018 0.5426 0.103 Uiso 1 1 calc R
H25B H 0.0158 0.8847 0.4675 0.103 Uiso 1 1 calc R
H25C H 0.1129 0.9034 0.4762 0.103 Uiso 1 1 calc R
C26 C -0.0314(2) 0.8325(2) 0.32876(19) 0.0619(9) Uani 1 1 d .
H26A H -0.0120 0.8759 0.3542 0.093 Uiso 1 1 calc R
H26B H -0.0695 0.8075 0.3508 0.093 Uiso 1 1 calc R
H26C H -0.0614 0.8439 0.2809 0.093 Uiso 1 1 calc R
C27 C -0.0439(2) 0.6734(2) 0.2855(2) 0.0724(11) Uani 1 1 d .
H27A H -0.0769 0.6890 0.2397 0.109 Uiso 1 1 calc R
H27B H -0.0765 0.6810 0.3193 0.109 Uiso 1 1 calc R
H27C H -0.0308 0.6234 0.2838 0.109 Uiso 1 1 calc R
C28 C 0.1332(3) 0.62866(19) 0.25869(18) 0.0675(10) Uani 1 1 d .
H28A H 0.1718 0.6389 0.2301 0.101 Uiso 1 1 calc R
H28B H 0.0796 0.6113 0.2292 0.101 Uiso 1 1 calc R
H28C H 0.1583 0.5929 0.2932 0.101 Uiso 1 1 calc R
C29 C 0.2596(2) 0.7614(2) 0.29906(18) 0.0584(8) Uani 1 1 d .
H29A H 0.2780 0.7158 0.2859 0.088 Uiso 1 1 calc R
H29B H 0.2998 0.7779 0.3415 0.088 Uiso 1 1 calc R
H29C H 0.2570 0.7952 0.2617 0.088 Uiso 1 1 calc R
C30 C 0.1629(2) 0.88414(16) 0.35052(18) 0.0572(8) Uani 1 1 d .
H30A H 0.2085 0.8837 0.3934 0.086 Uiso 1 1 calc R
H30B H 0.1176 0.9152 0.3560 0.086 Uiso 1 1 calc R
H30C H 0.1846 0.9011 0.3124 0.086 Uiso 1 1 calc R
C31 C 0.39795(17) 0.63341(16) 0.53881(14) 0.0426(6) Uani 1 1 d .
C32 C 0.4115(2) 0.57685(18) 0.58499(16) 0.0527(7) Uani 1 1 d .
H32 H 0.3798 0.5349 0.5729 0.063 Uiso 1 1 calc R
C33 C 0.4714(2) 0.5819(2) 0.64859(17) 0.0690(10) Uani 1 1 d .
H33 H 0.4799 0.5438 0.6802 0.083 Uiso 1 1 calc R
C34 C 0.5189(3) 0.6429(3) 0.66592(19) 0.0765(12) Uani 1 1 d .
H34 H 0.5613 0.6453 0.7085 0.092 Uiso 1 1 calc R
C35 C 0.5049(2) 0.6998(2) 0.6218(2) 0.0718(11) Uani 1 1 d .
H35 H 0.5365 0.7416 0.6350 0.086 Uiso 1 1 calc R
C36 C 0.4445(2) 0.69645(18) 0.55779(17) 0.0545(7) Uani 1 1 d .
H36 H 0.4348 0.7357 0.5275 0.065 Uiso 1 1 calc R
C41 C 0.38033(16) 0.62096(14) 0.39043(13) 0.0378(5) Uani 1 1 d .
C42 C 0.34820(18) 0.57777(15) 0.33281(14) 0.0437(6) Uani 1 1 d .
H42 H 0.2978 0.5520 0.3296 0.052 Uiso 1 1 calc R
C43 C 0.3888(2) 0.57189(16) 0.28011(15) 0.0484(7) Uani 1 1 d .
H43 H 0.3664 0.5422 0.2416 0.058 Uiso 1 1 calc R
C44 C 0.4623(2) 0.60983(18) 0.28427(17) 0.0536(7) Uani 1 1 d .
H44 H 0.4893 0.6072 0.2479 0.064 Uiso 1 1 calc R
C45 C 0.4964(2) 0.65182(19) 0.34212(18) 0.0581(8) Uani 1 1 d .
H45 H 0.5474 0.6766 0.3454 0.070 Uiso 1 1 calc R
C46 C 0.45639(19) 0.65765(17) 0.39487(16) 0.0508(7) Uani 1 1 d .
H46 H 0.4801 0.6863 0.4340 0.061 Uiso 1 1 calc R
C51 C 0.78927(17) 0.44698(14) 0.18279(15) 0.0413(6) Uani 1 1 d .
F52 F 0.91607(11) 0.47424(10) 0.26951(9) 0.0547(4) Uani 1 1 d .
C52 C 0.83026(19) 0.47984(15) 0.24544(16) 0.0457(6) Uani 1 1 d .
F53 F 0.83655(14) 0.54934(12) 0.34558(11) 0.0717(6) Uani 1 1 d .
C53 C 0.7910(2) 0.51913(17) 0.28593(17) 0.0540(7) Uani 1 1 d .
F54 F 0.66313(14) 0.56507(12) 0.30399(12) 0.0763(6) Uani 1 1 d .
C54 C 0.7037(2) 0.52696(17) 0.26508(19) 0.0579(8) Uani 1 1 d .
F55 F 0.57350(12) 0.50397(11) 0.18264(13) 0.0702(6) Uani 1 1 d .
C55 C 0.6589(2) 0.49586(16) 0.20417(19) 0.0528(7) Uani 1 1 d .
F56 F 0.65060(10) 0.42673(9) 0.10624(10) 0.0541(4) Uani 1 1 d .
C56 C 0.70106(19) 0.45669(15) 0.16454(17) 0.0463(6) Uani 1 1 d .
C61 C 0.87326(18) 0.33083(15) 0.19859(14) 0.0416(6) Uani 1 1 d .
F62 F 1.01891(11) 0.36334(11) 0.24532(10) 0.0634(5) Uani 1 1 d .
C62 C 0.95228(19) 0.32056(17) 0.24537(16) 0.0487(7) Uani 1 1 d .
F63 F 1.04757(15) 0.26084(14) 0.33876(11) 0.0842(7) Uani 1 1 d .
C63 C 0.9688(2) 0.26676(19) 0.29487(16) 0.0585(8) Uani 1 1 d .
F64 F 0.92316(18) 0.16665(12) 0.34533(11) 0.0841(7) Uani 1 1 d .
C64 C 0.9060(3) 0.22062(17) 0.29889(17) 0.0586(9) Uani 1 1 d .
F65 F 0.76309(15) 0.18438(11) 0.25961(12) 0.0754(6) Uani 1 1 d .
C65 C 0.8266(2) 0.22880(16) 0.25531(18) 0.0549(8) Uani 1 1 d .
F66 F 0.73119(11) 0.28894(9) 0.16640(10) 0.0572(4) Uani 1 1 d .
C66 C 0.8117(2) 0.28299(15) 0.20722(16) 0.0463(6) Uani 1 1 d .
C71 C 0.79274(16) 0.37117(14) 0.06301(14) 0.0391(5) Uani 1 1 d .
F72 F 0.83278(14) 0.24910(9) 0.07417(10) 0.0614(5) Uani 1 1 d .
C72 C 0.79543(19) 0.30449(15) 0.03413(15) 0.0448(6) Uani 1 1 d .
F73 F 0.77140(18) 0.22323(10) -0.06025(11) 0.0823(7) Uani 1 1 d .
C73 C 0.7629(2) 0.28896(16) -0.03616(17) 0.0532(7) Uani 1 1 d .
F74 F 0.69320(16) 0.32633(11) -0.15006(10) 0.0752(6) Uani 1 1 d .
C74 C 0.7231(2) 0.34029(17) -0.08161(16) 0.0534(7) Uani 1 1 d .
F75 F 0.67819(14) 0.45839(11) -0.10029(10) 0.0710(6) Uani 1 1 d .
C75 C 0.71655(19) 0.40682(16) -0.05629(15) 0.0483(7) Uani 1 1 d .
F76 F 0.74894(12) 0.48932(8) 0.03327(9) 0.0530(4) Uani 1 1 d .
C76 C 0.75191(17) 0.42086(14) 0.01334(15) 0.0420(6) Uani 1 1 d .
C81 C 0.92646(17) 0.43902(16) 0.12569(14) 0.0435(6) Uani 1 1 d .
F82 F 0.98392(13) 0.32948(12) 0.10158(11) 0.0686(5) Uani 1 1 d .
C82 C 0.98741(19) 0.40105(19) 0.10361(17) 0.0544(7) Uani 1 1 d .
C83 C 1.0539(2) 0.4313(3) 0.08305(19) 0.0727(11) Uani 1 1 d .
F83 F 1.11073(15) 0.38996(19) 0.06202(14) 0.1065(10) Uani 1 1 d .
F84 F 1.12296(17) 0.5347(2) 0.06016(15) 0.1224(12) Uani 1 1 d U
C84 C 1.0595(2) 0.5036(3) 0.0812(2) 0.0802(13) Uani 1 1 d .
C85 C 0.9999(3) 0.5441(2) 0.10060(18) 0.0693(11) Uani 1 1 d .
F85 F 1.00335(18) 0.61563(13) 0.09701(13) 0.0977(9) Uani 1 1 d .
F86 F 0.88027(14) 0.55654(9) 0.14088(10) 0.0632(5) Uani 1 1 d .
C86 C 0.9357(2) 0.51174(18) 0.12284(15) 0.0515(7) Uani 1 1 d .

loop_
_atom_site_aniso_label
_atom_site_aniso_U_11
_atom_site_aniso_U_22
_atom_site_aniso_U_33
_atom_site_aniso_U_23
_atom_site_aniso_U_13
_atom_site_aniso_U_12
Zr1 0.03405(12) 0.03288(13) 0.03735(13) 0.00105(9) 0.00756(9) 0.00350(9)
P1 0.0342(3) 0.0374(3) 0.0344(3) -0.0010(2) 0.0070(2) 0.0002(3)
Si1 0.0538(5) 0.0339(4) 0.0463(4) 0.0008(3) 0.0154(3) 0.0031(3)
O1 0.0364(9) 0.0363(9) 0.0417(9) -0.0033(7) 0.0078(7) -0.0020(7)
B1 0.0354(14) 0.0364(15) 0.0436(15) 0.0004(12) 0.0086(12) -0.0008(11)
C1 0.0423(14) 0.0375(13) 0.0408(13) 0.0013(10) 0.0120(11) -0.0013(11)
C2 0.0414(13) 0.0344(12) 0.0366(12) -0.0012(10) 0.0107(10) -0.0002(10)
C3 0.0469(16) 0.0449(16) 0.067(2) 0.0010(14) 0.0100(14) -0.0082(13)
C4 0.085(3) 0.0501(19) 0.075(2) 0.0145(17) 0.039(2) 0.0046(17)
C5 0.065(2) 0.0506(18) 0.073(2) 0.0060(16) 0.0265(18) 0.0176(15)
C6 0.095(3) 0.0450(18) 0.060(2) -0.0080(15) 0.0040(19) -0.0010(18)
C11 0.0413(15) 0.0591(18) 0.0499(16) 0.0048(13) 0.0178(12) 0.0079(13)
C12 0.0547(17) 0.0438(15) 0.0534(16) 0.0060(13) 0.0263(14) 0.0012(13)
C13 0.0492(15) 0.0508(16) 0.0382(13) 0.0054(11) 0.0174(12) 0.0109(12)
C14 0.0504(16) 0.0489(16) 0.0403(14) -0.0068(12) 0.0159(12) -0.0014(12)
C15 0.0617(18) 0.0415(15) 0.0475(15) 0.0010(12) 0.0220(14) 0.0100(13)
C16 0.0424(14) 0.0462(15) 0.0424(14) 0.0077(11) 0.0074(11) 0.0081(12)
C17 0.0403(14) 0.0491(16) 0.0462(15) 0.0037(12) -0.0003(12) -0.0007(12)
C18 0.0531(16) 0.0460(15) 0.0360(13) -0.0010(11) 0.0003(12) 0.0072(13)
C19 0.0421(14) 0.0498(16) 0.0356(13) 0.0048(11) 0.0082(11) 0.0065(12)
C20 0.0422(14) 0.0404(14) 0.0374(13) 0.0055(11) 0.0034(11) 0.0019(11)
C21 0.0463(19) 0.109(3) 0.076(2) 0.018(2) 0.0259(18) 0.013(2)
C22 0.095(3) 0.058(2) 0.080(3) 0.0041(18) 0.047(2) -0.014(2)
C23 0.070(2) 0.080(2) 0.0435(16) 0.0109(16) 0.0201(15) 0.0287(19)
C24 0.071(2) 0.072(2) 0.057(2) -0.0158(17) 0.0179(17) -0.0187(18)
C25 0.100(3) 0.0487(18) 0.061(2) 0.0038(15) 0.030(2) 0.0232(18)
C26 0.0518(18) 0.069(2) 0.066(2) 0.0170(17) 0.0168(16) 0.0225(16)
C27 0.0480(18) 0.069(2) 0.084(3) 0.0023(19) -0.0114(17) -0.0102(16)
C28 0.083(3) 0.062(2) 0.0467(17) -0.0153(15) -0.0019(17) 0.0147(18)
C29 0.0535(18) 0.072(2) 0.0544(18) 0.0185(16) 0.0218(15) 0.0134(16)
C30 0.070(2) 0.0414(16) 0.0578(18) 0.0043(14) 0.0133(16) -0.0054(14)
C31 0.0385(13) 0.0524(16) 0.0353(13) -0.0033(11) 0.0069(10) 0.0067(12)
C32 0.0536(17) 0.0600(19) 0.0438(15) 0.0036(13) 0.0119(13) 0.0172(14)
C33 0.072(2) 0.090(3) 0.0409(16) 0.0030(17) 0.0067(16) 0.035(2)
C34 0.063(2) 0.111(3) 0.0428(18) -0.020(2) -0.0072(16) 0.024(2)
C35 0.060(2) 0.086(3) 0.059(2) -0.033(2) -0.0019(17) 0.0058(19)
C36 0.0492(17) 0.0581(18) 0.0505(17) -0.0125(14) 0.0031(13) 0.0031(14)
C41 0.0365(13) 0.0382(13) 0.0382(13) 0.0027(10) 0.0091(10) 0.0034(10)
C42 0.0438(14) 0.0448(15) 0.0424(14) -0.0015(11) 0.0111(11) -0.0045(12)
C43 0.0598(18) 0.0468(16) 0.0397(14) -0.0014(12) 0.0150(13) 0.0050(13)
C44 0.0578(18) 0.0591(19) 0.0494(16) 0.0073(14) 0.0241(14) 0.0040(15)
C45 0.0487(17) 0.070(2) 0.0612(19) 0.0003(16) 0.0248(15) -0.0120(15)
C46 0.0462(16) 0.0566(18) 0.0500(16) -0.0050(13) 0.0135(13) -0.0087(13)
C51 0.0406(14) 0.0353(13) 0.0494(15) 0.0026(11) 0.0144(12) -0.0013(11)
F52 0.0471(9) 0.0627(11) 0.0519(10) -0.0080(8) 0.0092(8) -0.0026(8)
C52 0.0447(15) 0.0432(15) 0.0509(16) 0.0008(12) 0.0156(12) -0.0008(12)
F53 0.0827(14) 0.0787(14) 0.0577(12) -0.0221(10) 0.0259(11) -0.0084(11)
C53 0.065(2) 0.0469(16) 0.0546(18) -0.0075(13) 0.0239(15) -0.0090(14)
F54 0.0794(14) 0.0724(14) 0.0922(16) -0.0179(12) 0.0493(13) 0.0038(11)
C54 0.069(2) 0.0460(17) 0.071(2) -0.0048(15) 0.0383(18) 0.0010(15)
F55 0.0465(10) 0.0619(12) 0.1084(17) -0.0088(11) 0.0315(11) 0.0043(9)
C55 0.0470(16) 0.0419(15) 0.076(2) 0.0030(14) 0.0286(16) 0.0011(12)
F56 0.0383(8) 0.0541(10) 0.0686(11) -0.0081(8) 0.0116(8) -0.0043(7)
C56 0.0441(15) 0.0376(14) 0.0597(17) 0.0010(12) 0.0179(13) -0.0015(11)
C61 0.0417(14) 0.0412(14) 0.0424(14) 0.0004(11) 0.0119(11) 0.0036(11)
F62 0.0413(9) 0.0756(13) 0.0646(12) 0.0051(10) -0.0014(8) -0.0001(9)
C62 0.0456(15) 0.0527(17) 0.0455(15) -0.0014(13) 0.0081(12) 0.0052(13)
F63 0.0772(15) 0.1025(18) 0.0605(13) 0.0141(12) -0.0038(11) 0.0349(13)
C63 0.064(2) 0.067(2) 0.0415(15) 0.0024(14) 0.0082(14) 0.0257(17)
F64 0.132(2) 0.0662(13) 0.0631(13) 0.0283(10) 0.0416(13) 0.0417(13)
C64 0.085(2) 0.0479(17) 0.0498(17) 0.0115(14) 0.0298(17) 0.0231(17)
F65 0.0971(16) 0.0518(11) 0.0926(16) 0.0185(11) 0.0520(13) -0.0012(11)
C65 0.072(2) 0.0445(16) 0.0570(18) 0.0067(13) 0.0335(17) 0.0070(15)
F66 0.0449(9) 0.0530(10) 0.0736(12) 0.0114(9) 0.0155(9) -0.0056(8)
C66 0.0510(16) 0.0411(14) 0.0498(16) 0.0034(12) 0.0184(13) 0.0052(12)
C71 0.0361(13) 0.0362(13) 0.0445(14) 0.0016(10) 0.0100(11) -0.0038(10)
F72 0.0842(14) 0.0369(9) 0.0567(11) 0.0016(8) 0.0076(10) 0.0120(9)
C72 0.0501(16) 0.0367(13) 0.0448(15) 0.0045(11) 0.0074(12) 0.0015(12)
F73 0.133(2) 0.0436(11) 0.0628(13) -0.0145(9) 0.0125(13) -0.0003(12)
C73 0.066(2) 0.0383(15) 0.0539(17) -0.0051(13) 0.0127(15) -0.0079(13)
F74 0.0996(17) 0.0681(13) 0.0465(10) -0.0028(9) -0.0007(10) -0.0182(12)
C74 0.0588(18) 0.0534(18) 0.0430(15) 0.0014(13) 0.0045(13) -0.0126(14)
F75 0.0858(15) 0.0566(11) 0.0556(11) 0.0156(9) -0.0077(10) 0.0026(10)
C75 0.0475(16) 0.0465(16) 0.0448(15) 0.0094(12) 0.0017(12) -0.0047(12)
F76 0.0639(11) 0.0342(8) 0.0567(10) 0.0036(7) 0.0084(8) 0.0021(7)
C76 0.0404(14) 0.0328(13) 0.0527(15) 0.0020(11) 0.0122(12) -0.0039(10)
C81 0.0366(13) 0.0509(16) 0.0413(14) 0.0027(12) 0.0072(11) -0.0086(11)
F82 0.0599(12) 0.0745(14) 0.0771(14) 0.0007(11) 0.0284(10) 0.0172(10)
C82 0.0408(15) 0.071(2) 0.0515(17) 0.0051(15) 0.0128(13) -0.0018(14)
C83 0.0391(17) 0.123(4) 0.058(2) 0.009(2) 0.0154(15) -0.005(2)
F83 0.0549(13) 0.182(3) 0.0940(18) 0.0165(19) 0.0404(13) 0.0151(16)
F84 0.0778(16) 0.195(3) 0.0979(19) 0.029(2) 0.0291(15) -0.0657(19)
C84 0.053(2) 0.129(4) 0.056(2) 0.016(2) 0.0101(17) -0.040(2)
C85 0.073(2) 0.080(3) 0.0461(17) 0.0075(16) -0.0003(16) -0.040(2)
F85 0.121(2) 0.0825(16) 0.0760(15) 0.0153(12) 0.0025(14) -0.0632(15)
F86 0.0803(13) 0.0414(9) 0.0637(12) 0.0019(8) 0.0118(10) -0.0114(9)
C86 0.0512(17) 0.0589(18) 0.0396(14) 0.0014(13) 0.0039(12) -0.0163(14)

loop_
_atom_type_symbol
_atom_type_description
_atom_type_scat_dispersion_real
_atom_type_scat_dispersion_imag
_atom_type_scat_source
C C 0.0033 0.0016 'International Tables Vol C Tables 4.2.6.8 and 6.1.1.4'
H H 0.0000 0.0000 'International Tables Vol C Tables 4.2.6.8 and 6.1.1.4'
B B 0.0013 0.0007 'International Tables Vol C Tables 4.2.6.8 and 6.1.1.4'
O O 0.0106 0.0060 'International Tables Vol C Tables 4.2.6.8 and 6.1.1.4'
F F 0.0171 0.0103 'International Tables Vol C Tables 4.2.6.8 and 6.1.1.4'
Si Si 0.0817 0.0704 'International Tables Vol C Tables 4.2.6.8 and 6.1.1.4'
P P 0.1023 0.0942 'International Tables Vol C Tables 4.2.6.8 and 6.1.1.4'
Zr Zr -2.9673 0.5597 'International Tables Vol C Tables 4.2.6.8 and 6.1.1.4'

loop_
_geom_angle_atom_site_label_1
_geom_angle_atom_site_label_2
_geom_angle_atom_site_label_3
_geom_angle
O1 Zr1 C1 77.23(8)
O1 Zr1 C20 96.58(8)
C1 Zr1 C20 132.54(9)
O1 Zr1 C14 85.75(8)
C1 Zr1 C14 116.86(10)
C20 Zr1 C14 109.35(9)
O1 Zr1 C15 115.57(9)
C1 Zr1 C15 133.34(9)
C20 Zr1 C15 92.17(9)
C14 Zr1 C15 32.54(10)
O1 Zr1 C16 128.23(8)
C1 Zr1 C16 123.47(10)
C20 Zr1 C16 32.78(9)
C14 Zr1 C16 114.77(10)
C15 Zr1 C16 85.21(10)
O1 Zr1 C19 76.94(8)
C1 Zr1 C19 102.18(9)
C20 Zr1 C19 32.66(9)
C14 Zr1 C19 132.35(10)
C15 Zr1 C19 124.15(9)
C16 Zr1 C19 53.66(9)
O1 Zr1 C17 125.33(9)
C1 Zr1 C17 91.33(10)
C20 Zr1 C17 53.85(9)
C14 Zr1 C17 143.25(10)
C15 Zr1 C17 110.84(10)
C16 Zr1 C17 32.17(9)
C19 Zr1 C17 53.26(9)
O1 Zr1 C13 85.74(8)
C1 Zr1 C13 85.53(9)
C20 Zr1 C13 141.53(9)
C14 Zr1 C13 32.31(9)
C15 Zr1 C13 53.51(9)
C16 Zr1 C13 136.90(9)
C19 Zr1 C13 158.80(10)
C17 Zr1 C13 147.26(10)
O1 Zr1 C11 137.14(9)
C1 Zr1 C11 107.08(10)
C20 Zr1 C11 108.45(10)
C14 Zr1 C11 53.61(10)
C15 Zr1 C11 32.46(10)
C16 Zr1 C11 85.95(9)
C19 Zr1 C11 138.93(9)
C17 Zr1 C11 97.46(10)
C13 Zr1 C11 53.09(9)
O1 Zr1 C18 93.36(9)
C1 Zr1 C18 79.52(9)
C20 Zr1 C18 53.62(9)
C14 Zr1 C18 162.79(10)
C15 Zr1 C18 138.53(10)
C16 Zr1 C18 53.32(9)
C19 Zr1 C18 31.85(10)
C17 Zr1 C18 32.19(10)
C13 Zr1 C18 164.83(10)
C11 Zr1 C18 129.50(10)
O1 Zr1 C12 114.74(9)
C1 Zr1 C12 80.35(9)
C20 Zr1 C12 140.26(9)
C14 Zr1 C12 53.14(10)
C15 Zr1 C12 53.19(10)
C16 Zr1 C12 115.34(10)
C19 Zr1 C12 168.27(10)
C17 Zr1 C12 115.57(10)
C13 Zr1 C12 31.81(10)
C11 Zr1 C12 31.84(9)
C18 Zr1 C12 140.47(10)
O1 P1 C2 108.76(11)
O1 P1 C31 105.85(12)
C2 P1 C31 116.12(13)
O1 P1 C41 110.61(11)
C2 P1 C41 109.14(12)
C31 P1 C41 106.29(12)
C4 Si1 C5 107.88(17)
C4 Si1 C6 110.59(19)
C5 Si1 C6 106.96(18)
C4 Si1 C2 108.45(14)
C5 Si1 C2 112.66(14)
C6 Si1 C2 110.29(14)
P1 O1 Zr1 122.43(10)
C51 B1 C71 115.1(2)
C51 B1 C81 113.3(2)
C71 B1 C81 100.7(2)
C51 B1 C61 101.3(2)
C71 B1 C61 113.6(2)
C81 B1 C61 113.5(2)
C2 C1 C3 120.5(2)
C2 C1 Zr1 120.79(19)
C3 C1 Zr1 118.74(19)
C1 C2 P1 110.58(19)
C1 C2 Si1 124.6(2)
P1 C2 Si1 124.56(15)
C1 C3 H3A 109.5
C1 C3 H3B 109.5
H3A C3 H3B 109.5
C1 C3 H3C 109.5
H3A C3 H3C 109.5
H3B C3 H3C 109.5
Si1 C4 H4A 109.5
Si1 C4 H4B 109.5
H4A C4 H4B 109.5
Si1 C4 H4C 109.5
H4A C4 H4C 109.5
H4B C4 H4C 109.5
Si1 C5 H5A 109.5
Si1 C5 H5B 109.5
H5A C5 H5B 109.5
Si1 C5 H5C 109.5
H5A C5 H5C 109.5
H5B C5 H5C 109.5
Si1 C6 H6A 109.5
Si1 C6 H6B 109.5
H6A C6 H6B 109.5
Si1 C6 H6C 109.5
H6A C6 H6C 109.5
H6B C6 H6C 109.5
C12 C11 C15 107.5(3)
C12 C11 C21 123.7(3)
C15 C11 C21 127.4(3)
C12 C11 Zr1 74.79(16)
C15 C11 Zr1 72.15(16)
C21 C11 Zr1 129.2(2)
C13 C12 C11 108.5(3)
C13 C12 C22 124.5(3)
C11 C12 C22 125.6(3)
C13 C12 Zr1 73.27(16)
C11 C12 Zr1 73.37(16)
C22 C12 Zr1 130.0(2)
C12 C13 C14 107.6(3)
C12 C13 C23 124.1(3)
C14 C13 C23 127.5(3)
C12 C13 Zr1 74.92(16)
C14 C13 Zr1 71.48(15)
C23 C13 Zr1 127.10(19)
C15 C14 C13 108.6(3)
C15 C14 C24 124.6(3)
C13 C14 C24 126.6(3)
C15 C14 Zr1 74.57(16)
C13 C14 Zr1 76.20(16)
C24 C14 Zr1 119.6(2)
C14 C15 C11 107.7(3)
C14 C15 C25 124.2(3)
C11 C15 C25 126.4(3)
C14 C15 Zr1 72.89(16)
C11 C15 Zr1 75.38(17)
C25 C15 Zr1 129.1(2)
C17 C16 C20 107.6(3)
C17 C16 C26 124.3(3)
C20 C16 C26 126.3(3)
C17 C16 Zr1 74.42(16)
C20 C16 Zr1 71.84(15)
C26 C16 Zr1 131.3(2)
C16 C17 C18 108.2(3)
C16 C17 C27 124.5(3)
C18 C17 C27 126.3(3)
C16 C17 Zr1 73.41(16)
C18 C17 Zr1 74.62(16)
C27 C17 Zr1 127.1(2)
C19 C18 C17 108.1(3)
C19 C18 C28 126.0(3)
C17 C18 C28 124.9(3)
C19 C18 Zr1 73.22(16)
C17 C18 Zr1 73.19(17)
C28 C18 Zr1 128.5(2)
C18 C19 C20 108.1(3)
C18 C19 C29 127.2(3)
C20 C19 C29 124.3(3)
C18 C19 Zr1 74.94(16)
C20 C19 Zr1 71.54(15)
C29 C19 Zr1 125.01(19)
C19 C20 C16 107.9(2)
C19 C20 C30 124.4(3)
C16 C20 C30 127.1(3)
C19 C20 Zr1 75.81(15)
C16 C20 Zr1 75.37(15)
C30 C20 Zr1 121.95(19)
C11 C21 H21A 109.5
C11 C21 H21B 109.5
H21A C21 H21B 109.5
C11 C21 H21C 109.5
H21A C21 H21C 109.5
H21B C21 H21C 109.5
C12 C22 H22A 109.5
C12 C22 H22B 109.5
H22A C22 H22B 109.5
C12 C22 H22C 109.5
H22A C22 H22C 109.5
H22B C22 H22C 109.5
C13 C23 H23A 109.5
C13 C23 H23B 109.5
H23A C23 H23B 109.5
C13 C23 H23C 109.5
H23A C23 H23C 109.5
H23B C23 H23C 109.5
C14 C24 H24A 109.5
C14 C24 H24B 109.5
H24A C24 H24B 109.5
C14 C24 H24C 109.5
H24A C24 H24C 109.5
H24B C24 H24C 109.5
C15 C25 H25A 109.5
C15 C25 H25B 109.5
H25A C25 H25B 109.5
C15 C25 H25C 109.5
H25A C25 H25C 109.5
H25B C25 H25C 109.5
C16 C26 H26A 109.5
C16 C26 H26B 109.5
H26A C26 H26B 109.5
C16 C26 H26C 109.5
H26A C26 H26C 109.5
H26B C26 H26C 109.5
C17 C27 H27A 109.5
C17 C27 H27B 109.5
H27A C27 H27B 109.5
C17 C27 H27C 109.5
H27A C27 H27C 109.5
H27B C27 H27C 109.5
C18 C28 H28A 109.5
C18 C28 H28B 109.5
H28A C28 H28B 109.5
C18 C28 H28C 109.5
H28A C28 H28C 109.5
H28B C28 H28C 109.5
C19 C29 H29A 109.5
C19 C29 H29B 109.5
H29A C29 H29B 109.5
C19 C29 H29C 109.5
H29A C29 H29C 109.5
H29B C29 H29C 109.5
C20 C30 H30A 109.5
C20 C30 H30B 109.5
H30A C30 H30B 109.5
C20 C30 H30C 109.5
H30A C30 H30C 109.5
H30B C30 H30C 109.5
C32 C31 C36 119.6(3)
C32 C31 P1 123.6(2)
C36 C31 P1 116.7(2)
C33 C32 C31 120.1(3)
C33 C32 H32 120.0
C31 C32 H32 120.0
C34 C33 C32 120.1(4)
C34 C33 H33 120.0
C32 C33 H33 120.0
C35 C34 C33 120.6(3)
C35 C34 H34 119.7
C33 C34 H34 119.7
C34 C35 C36 120.6(4)
C34 C35 H35 119.7
C36 C35 H35 119.7
C35 C36 C31 119.0(3)
C35 C36 H36 120.5
C31 C36 H36 120.5
C42 C41 C46 118.4(3)
C42 C41 P1 119.7(2)
C46 C41 P1 121.7(2)
C43 C42 C41 121.3(3)
C43 C42 H42 119.4
C41 C42 H42 119.4
C44 C43 C42 119.6(3)
C44 C43 H43 120.2
C42 C43 H43 120.2
C43 C44 C45 119.8(3)
C43 C44 H44 120.1
C45 C44 H44 120.1
C46 C45 C44 120.7(3)
C46 C45 H45 119.6
C44 C45 H45 119.6
C45 C46 C41 120.0(3)
C45 C46 H46 120.0
C41 C46 H46 120.0
C52 C51 C56 112.9(3)
C52 C51 B1 119.6(2)
C56 C51 B1 127.2(3)
F52 C52 C53 115.6(3)
F52 C52 C51 119.1(2)
C53 C52 C51 125.3(3)
F53 C53 C52 120.8(3)
F53 C53 C54 120.2(3)
C52 C53 C54 119.1(3)
F54 C54 C55 120.5(3)
F54 C54 C53 120.5(3)
C55 C54 C53 119.0(3)
F55 C55 C54 119.6(3)
F55 C55 C56 120.2(3)
C54 C55 C56 120.1(3)
F56 C56 C55 115.4(3)
F56 C56 C51 121.1(3)
C55 C56 C51 123.5(3)
C62 C61 C66 113.4(3)
C62 C61 B1 127.0(3)
C66 C61 B1 119.3(2)
F62 C62 C61 121.2(3)
F62 C62 C63 115.6(3)
C61 C62 C63 123.2(3)
F63 C63 C64 120.6(3)
F63 C63 C62 119.3(3)
C64 C63 C62 120.1(3)
F64 C64 C65 120.6(3)
F64 C64 C63 119.9(3)
C65 C64 C63 119.5(3)
F65 C65 C64 120.2(3)
F65 C65 C66 120.6(3)
C64 C65 C66 119.2(3)
F66 C66 C65 116.2(3)
F66 C66 C61 119.2(2)
C65 C66 C61 124.6(3)
C72 C71 C76 112.3(2)
C72 C71 B1 126.7(2)
C76 C71 B1 120.2(2)
F72 C72 C73 114.8(3)
F72 C72 C71 121.0(3)
C73 C72 C71 124.2(3)
F73 C73 C74 119.6(3)
F73 C73 C72 120.2(3)
C74 C73 C72 120.2(3)
F74 C74 C73 120.7(3)
F74 C74 C75 120.6(3)
C73 C74 C75 118.6(3)
F75 C75 C74 119.6(3)
F75 C75 C76 120.8(3)
C74 C75 C76 119.6(3)
F76 C76 C75 116.1(2)
F76 C76 C71 118.8(2)
C75 C76 C71 125.1(3)
C86 C81 C82 113.9(3)
C86 C81 B1 125.8(3)
C82 C81 B1 119.8(3)
F82 C82 C83 115.8(3)
F82 C82 C81 119.9(3)
C83 C82 C81 124.3(4)
F83 C83 C84 120.6(4)
F83 C83 C82 120.4(4)
C84 C83 C82 118.9(4)
F84 C84 C85 120.1(5)
F84 C84 C83 120.3(5)
C85 C84 C83 119.6(3)
F85 C85 C84 120.1(4)
F85 C85 C86 120.2(4)
C84 C85 C86 119.7(4)
F86 C86 C85 115.0(3)
F86 C86 C81 121.4(3)
C85 C86 C81 123.5(4)

loop_
_geom_bond_atom_site_label_1
_geom_bond_atom_site_label_2
_geom_bond_distance
Zr1 O1 2.1070(18)
Zr1 C1 2.313(3)
Zr1 C20 2.498(3)
Zr1 C14 2.507(3)
Zr1 C15 2.529(3)
Zr1 C16 2.544(3)
Zr1 C19 2.553(3)
Zr1 C17 2.557(3)
Zr1 C13 2.568(3)
Zr1 C11 2.570(3)
Zr1 C18 2.575(3)
Zr1 C12 2.589(3)
P1 O1 1.5352(19)
P1 C2 1.781(3)
P1 C31 1.802(3)
P1 C41 1.809(3)
Si1 C4 1.865(3)
Si1 C5 1.865(3)
Si1 C6 1.875(4)
Si1 C2 1.916(3)
B1 C51 1.650(4)
B1 C71 1.652(4)
B1 C81 1.655(4)
B1 C61 1.656(4)
C1 C2 1.375(4)
C1 C3 1.525(4)
C3 H3A 0.9700
C3 H3B 0.9700
C3 H3C 0.9700
C4 H4A 0.9700
C4 H4B 0.9700
C4 H4C 0.9700
C5 H5A 0.9700
C5 H5B 0.9700
C5 H5C 0.9700
C6 H6A 0.9700
C6 H6B 0.9700
C6 H6C 0.9700
C11 C12 1.415(4)
C11 C15 1.426(4)
C11 C21 1.512(4)
C12 C13 1.413(4)
C12 C22 1.505(4)
C13 C14 1.413(4)
C13 C23 1.494(4)
C14 C15 1.411(4)
C14 C24 1.508(4)
C15 C25 1.511(4)
C16 C17 1.413(4)
C16 C20 1.424(4)
C16 C26 1.496(4)
C17 C18 1.423(4)
C17 C27 1.507(4)
C18 C19 1.407(4)
C18 C28 1.508(4)
C19 C20 1.421(4)
C19 C29 1.503(4)
C20 C30 1.508(4)
C21 H21A 0.9700
C21 H21B 0.9700
C21 H21C 0.9700
C22 H22A 0.9700
C22 H22B 0.9700
C22 H22C 0.9700
C23 H23A 0.9700
C23 H23B 0.9700
C23 H23C 0.9700
C24 H24A 0.9700
C24 H24B 0.9700
C24 H24C 0.9700
C25 H25A 0.9700
C25 H25B 0.9700
C25 H25C 0.9700
C26 H26A 0.9700
C26 H26B 0.9700
C26 H26C 0.9700
C27 H27A 0.9700
C27 H27B 0.9700
C27 H27C 0.9700
C28 H28A 0.9700
C28 H28B 0.9700
C28 H28C 0.9700
C29 H29A 0.9700
C29 H29B 0.9700
C29 H29C 0.9700
C30 H30A 0.9700
C30 H30B 0.9700
C30 H30C 0.9700
C31 C32 1.385(4)
C31 C36 1.406(4)
C32 C33 1.378(5)
C32 H32 0.9400
C33 C34 1.376(6)
C33 H33 0.9400
C34 C35 1.366(6)
C34 H34 0.9400
C35 C36 1.385(4)
C35 H35 0.9400
C36 H36 0.9400
C41 C42 1.388(4)
C41 C46 1.400(4)
C42 C43 1.380(4)
C42 H42 0.9400
C43 C44 1.377(4)
C43 H43 0.9400
C44 C45 1.383(5)
C44 H44 0.9400
C45 C46 1.374(4)
C45 H45 0.9400
C46 H46 0.9400
C51 C52 1.391(4)
C51 C56 1.396(4)
F52 C52 1.354(3)
C52 C53 1.368(4)
F53 C53 1.345(4)
C53 C54 1.378(5)
F54 C54 1.348(3)
C54 C55 1.367(5)
F55 C55 1.349(4)
C55 C56 1.386(4)
F56 C56 1.352(3)
C61 C62 1.385(4)
C61 C66 1.391(4)
F62 C62 1.351(4)
C62 C63 1.388(4)
F63 C63 1.349(4)
C63 C64 1.361(5)
F64 C64 1.352(3)
C64 C65 1.359(5)
F65 C65 1.350(4)
C65 C66 1.375(4)
F66 C66 1.350(3)
C71 C72 1.387(4)
C71 C76 1.394(4)
F72 C72 1.355(3)
C72 C73 1.385(4)
F73 C73 1.349(3)
C73 C74 1.364(4)
F74 C74 1.341(3)
C74 C75 1.366(4)
F75 C75 1.345(3)
C75 C76 1.374(4)
F76 C76 1.355(3)
C81 C86 1.383(4)
C81 C82 1.384(4)
F82 C82 1.352(4)
C82 C83 1.376(5)
C83 F83 1.356(5)
C83 C84 1.368(7)
F84 C84 1.346(4)
C84 C85 1.366(6)
C85 F85 1.354(5)
C85 C86 1.378(5)
F86 C86 1.352(4)

loop_
_geom_torsion_atom_site_label_1
_geom_torsion_atom_site_label_2
_geom_torsion_atom_site_label_3
_geom_torsion_atom_site_label_4
_geom_torsion
C2 P1 O1 Zr1 1.53(16)
C31 P1 O1 Zr1 -123.90(13)
C41 P1 O1 Zr1 121.38(13)
C1 Zr1 O1 P1 -2.98(12)
C20 Zr1 O1 P1 -135.19(13)
C14 Zr1 O1 P1 115.79(14)
C15 Zr1 O1 P1 129.22(13)
C16 Zr1 O1 P1 -125.76(13)
C19 Zr1 O1 P1 -108.92(14)
C17 Zr1 O1 P1 -85.43(15)
C13 Zr1 O1 P1 83.39(13)
C11 Zr1 O1 P1 98.47(16)
C18 Zr1 O1 P1 -81.44(13)
C12 Zr1 O1 P1 69.94(15)
O1 Zr1 C1 C2 4.6(2)
C20 Zr1 C1 C2 91.8(2)
C14 Zr1 C1 C2 -73.9(2)
C15 Zr1 C1 C2 -108.6(2)
C16 Zr1 C1 C2 132.2(2)
C19 Zr1 C1 C2 78.0(2)
C17 Zr1 C1 C2 130.6(2)
C13 Zr1 C1 C2 -82.0(2)
C11 Zr1 C1 C2 -131.2(2)
C18 Zr1 C1 C2 100.5(2)
C12 Zr1 C1 C2 -113.7(2)
O1 Zr1 C1 C3 -173.9(2)
C20 Zr1 C1 C3 -86.7(2)
C14 Zr1 C1 C3 107.6(2)
C15 Zr1 C1 C3 72.8(3)
C16 Zr1 C1 C3 -46.3(2)
C19 Zr1 C1 C3 -100.5(2)
C17 Zr1 C1 C3 -47.9(2)
C13 Zr1 C1 C3 99.5(2)
C11 Zr1 C1 C3 50.3(2)
C18 Zr1 C1 C3 -78.0(2)
C12 Zr1 C1 C3 67.8(2)
C3 C1 C2 P1 173.7(2)
Zr1 C1 C2 P1 -4.8(3)
C3 C1 C2 Si1 -0.9(4)
Zr1 C1 C2 Si1 -179.40(12)
O1 P1 C2 C1 2.2(2)
C31 P1 C2 C1 121.4(2)
C41 P1 C2 C1 -118.6(2)
O1 P1 C2 Si1 176.81(14)
C31 P1 C2 Si1 -64.0(2)
C41 P1 C2 Si1 56.05(19)
C4 Si1 C2 C1 -65.5(3)
C5 Si1 C2 C1 175.1(2)
C6 Si1 C2 C1 55.7(3)
C4 Si1 C2 P1 120.6(2)
C5 Si1 C2 P1 1.3(2)
C6 Si1 C2 P1 -118.2(2)
O1 Zr1 C11 C12 -55.3(2)
C1 Zr1 C11 C12 34.2(2)
C20 Zr1 C11 C12 -177.80(18)
C14 Zr1 C11 C12 -77.0(2)
C15 Zr1 C11 C12 -114.5(3)
C16 Zr1 C11 C12 158.0(2)
C19 Zr1 C11 C12 167.70(18)
C17 Zr1 C11 C12 127.90(19)
C13 Zr1 C11 C12 -36.38(18)
C18 Zr1 C11 C12 124.56(19)
O1 Zr1 C11 C15 59.2(2)
C1 Zr1 C11 C15 148.72(17)
C20 Zr1 C11 C15 -63.26(19)
C14 Zr1 C11 C15 37.58(17)
C16 Zr1 C11 C15 -87.46(18)
C19 Zr1 C11 C15 -77.8(2)
C17 Zr1 C11 C15 -117.56(18)
C13 Zr1 C11 C15 78.16(19)
C18 Zr1 C11 C15 -120.90(18)
C12 Zr1 C11 C15 114.5(3)
O1 Zr1 C11 C21 -176.7(3)
C1 Zr1 C11 C21 -87.2(3)
C20 Zr1 C11 C21 60.9(3)
C14 Zr1 C11 C21 161.7(4)
C15 Zr1 C11 C21 124.1(4)
C16 Zr1 C11 C21 36.7(3)
C19 Zr1 C11 C21 46.4(4)
C17 Zr1 C11 C21 6.6(3)
C13 Zr1 C11 C21 -157.7(4)
C18 Zr1 C11 C21 3.2(4)
C12 Zr1 C11 C21 -121.3(4)
C15 C11 C12 C13 0.1(3)
C21 C11 C12 C13 -167.3(3)
Zr1 C11 C12 C13 65.4(2)
C15 C11 C12 C22 167.1(3)
C21 C11 C12 C22 -0.3(5)
Zr1 C11 C12 C22 -127.7(3)
C15 C11 C12 Zr1 -65.2(2)
C21 C11 C12 Zr1 127.3(3)
O1 Zr1 C12 C13 26.11(19)
C1 Zr1 C12 C13 97.14(18)
C20 Zr1 C12 C13 -112.60(19)
C14 Zr1 C12 C13 -37.31(17)
C15 Zr1 C12 C13 -78.30(19)
C16 Zr1 C12 C13 -140.29(17)
C19 Zr1 C12 C13 -159.4(4)
C17 Zr1 C12 C13 -176.03(16)
C11 Zr1 C12 C13 -115.9(3)
C18 Zr1 C12 C13 157.39(17)
O1 Zr1 C12 C11 141.99(18)
C1 Zr1 C12 C11 -147.0(2)
C20 Zr1 C12 C11 3.3(3)
C14 Zr1 C12 C11 78.6(2)
C15 Zr1 C12 C11 37.58(18)
C16 Zr1 C12 C11 -24.4(2)
C19 Zr1 C12 C11 -43.5(5)
C17 Zr1 C12 C11 -60.2(2)
C13 Zr1 C12 C11 115.9(3)
C18 Zr1 C12 C11 -86.7(2)
O1 Zr1 C12 C22 -95.2(3)
C1 Zr1 C12 C22 -24.2(3)
C20 Zr1 C12 C22 126.1(3)
C14 Zr1 C12 C22 -158.7(4)
C15 Zr1 C12 C22 160.4(4)
C16 Zr1 C12 C22 98.4(3)
C19 Zr1 C12 C22 79.3(6)
C17 Zr1 C12 C22 62.6(3)
C13 Zr1 C12 C22 -121.3(4)
C11 Zr1 C12 C22 122.8(4)
C18 Zr1 C12 C22 36.1(4)
C11 C12 C13 C14 -0.9(3)
C22 C12 C13 C14 -168.1(3)
Zr1 C12 C13 C14 64.50(19)
C11 C12 C13 C23 169.7(3)
C22 C12 C13 C23 2.5(5)
Zr1 C12 C13 C23 -124.9(3)
C11 C12 C13 Zr1 -65.4(2)
C22 C12 C13 Zr1 127.4(3)
O1 Zr1 C13 C12 -156.37(17)
C1 Zr1 C13 C12 -78.87(18)
C20 Zr1 C13 C12 108.4(2)
C14 Zr1 C13 C12 114.9(2)
C15 Zr1 C13 C12 77.22(19)
C16 Zr1 C13 C12 57.7(2)
C19 Zr1 C13 C12 168.6(2)
C17 Zr1 C13 C12 6.6(3)
C11 Zr1 C13 C12 36.42(17)
C18 Zr1 C13 C12 -69.2(4)
O1 Zr1 C13 C14 88.78(17)
C1 Zr1 C13 C14 166.28(18)
C20 Zr1 C13 C14 -6.4(2)
C15 Zr1 C13 C14 -37.63(17)
C16 Zr1 C13 C14 -57.2(2)
C19 Zr1 C13 C14 53.7(3)
C17 Zr1 C13 C14 -108.2(2)
C11 Zr1 C13 C14 -78.43(19)
C18 Zr1 C13 C14 175.9(3)
C12 Zr1 C13 C14 -114.9(2)
O1 Zr1 C13 C23 -34.7(3)
C1 Zr1 C13 C23 42.8(3)
C20 Zr1 C13 C23 -130.0(3)
C14 Zr1 C13 C23 -123.5(4)
C15 Zr1 C13 C23 -161.2(3)
C16 Zr1 C13 C23 179.3(3)
C19 Zr1 C13 C23 -69.8(4)
C17 Zr1 C13 C23 128.3(3)
C11 Zr1 C13 C23 158.0(3)
C18 Zr1 C13 C23 52.4(5)
C12 Zr1 C13 C23 121.6(4)
C12 C13 C14 C15 1.4(3)
C23 C13 C14 C15 -168.8(3)
Zr1 C13 C14 C15 68.2(2)
C12 C13 C14 C24 176.3(3)
C23 C13 C14 C24 6.2(5)
Zr1 C13 C14 C24 -116.9(3)
C12 C13 C14 Zr1 -66.8(2)
C23 C13 C14 Zr1 123.0(3)
O1 Zr1 C14 C15 157.09(18)
C1 Zr1 C14 C15 -129.53(18)
C20 Zr1 C14 C15 61.60(19)
C16 Zr1 C14 C15 26.6(2)
C19 Zr1 C14 C15 89.1(2)
C17 Zr1 C14 C15 6.7(3)
C13 Zr1 C14 C15 -114.2(3)
C11 Zr1 C14 C15 -37.48(17)
C18 Zr1 C14 C15 69.5(4)
C12 Zr1 C14 C15 -77.45(19)
O1 Zr1 C14 C13 -88.75(17)
C1 Zr1 C14 C13 -15.4(2)
C20 Zr1 C14 C13 175.76(16)
C15 Zr1 C14 C13 114.2(3)
C16 Zr1 C14 C13 140.78(17)
C19 Zr1 C14 C13 -156.77(16)
C17 Zr1 C14 C13 120.8(2)
C11 Zr1 C14 C13 76.68(18)
C18 Zr1 C14 C13 -176.4(3)
C12 Zr1 C14 C13 36.71(16)
O1 Zr1 C14 C24 35.8(3)
C1 Zr1 C14 C24 109.1(3)
C20 Zr1 C14 C24 -59.7(3)
C15 Zr1 C14 C24 -121.3(3)
C16 Zr1 C14 C24 -94.7(3)
C19 Zr1 C14 C24 -32.3(3)
C17 Zr1 C14 C24 -114.7(3)
C13 Zr1 C14 C24 124.5(3)
C11 Zr1 C14 C24 -158.8(3)
C18 Zr1 C14 C24 -51.9(5)
C12 Zr1 C14 C24 161.2(3)
C13 C14 C15 C11 -1.3(3)
C24 C14 C15 C11 -176.4(3)
Zr1 C14 C15 C11 68.0(2)
C13 C14 C15 C25 164.7(3)
C24 C14 C15 C25 -10.4(5)
Zr1 C14 C15 C25 -126.1(3)
C13 C14 C15 Zr1 -69.25(19)
C24 C14 C15 Zr1 115.6(3)
C12 C11 C15 C14 0.7(3)
C21 C11 C15 C14 167.5(3)
Zr1 C11 C15 C14 -66.3(2)
C12 C11 C15 C25 -164.9(3)
C21 C11 C15 C25 1.9(5)
Zr1 C11 C15 C25 128.1(3)
C12 C11 C15 Zr1 67.0(2)
C21 C11 C15 Zr1 -126.2(3)
O1 Zr1 C15 C14 -25.5(2)
C1 Zr1 C15 C14 71.1(2)
C20 Zr1 C15 C14 -123.84(18)
C16 Zr1 C15 C14 -155.91(19)
C19 Zr1 C15 C14 -116.75(18)
C17 Zr1 C15 C14 -175.74(17)
C13 Zr1 C15 C14 37.35(17)
C11 Zr1 C15 C14 114.1(3)
C18 Zr1 C15 C14 -155.26(18)
C12 Zr1 C15 C14 77.29(19)
O1 Zr1 C15 C11 -139.62(17)
C1 Zr1 C15 C11 -43.0(2)
C20 Zr1 C15 C11 122.03(18)
C14 Zr1 C15 C11 -114.1(3)
C16 Zr1 C15 C11 89.97(18)
C19 Zr1 C15 C11 129.13(17)
C17 Zr1 C15 C11 70.14(19)
C13 Zr1 C15 C11 -76.78(19)
C18 Zr1 C15 C11 90.6(2)
C12 Zr1 C15 C11 -36.83(17)
O1 Zr1 C15 C25 95.1(3)
C1 Zr1 C15 C25 -168.4(3)
C20 Zr1 C15 C25 -3.3(3)
C14 Zr1 C15 C25 120.6(4)
C16 Zr1 C15 C25 -35.4(3)
C19 Zr1 C15 C25 3.8(4)
C17 Zr1 C15 C25 -55.2(3)
C13 Zr1 C15 C25 157.9(4)
C11 Zr1 C15 C25 -125.3(4)
C18 Zr1 C15 C25 -34.7(4)
C12 Zr1 C15 C25 -162.2(4)
O1 Zr1 C16 C17 97.49(18)
C1 Zr1 C16 C17 -3.1(2)
C20 Zr1 C16 C17 115.0(3)
C14 Zr1 C16 C17 -157.46(17)
C15 Zr1 C16 C17 -143.47(19)
C19 Zr1 C16 C17 76.98(19)
C13 Zr1 C16 C17 -127.81(19)
C11 Zr1 C16 C17 -110.91(19)
C18 Zr1 C16 C17 37.07(17)
C12 Zr1 C16 C17 -98.28(19)
O1 Zr1 C16 C20 -17.5(2)
C1 Zr1 C16 C20 -118.07(17)
C14 Zr1 C16 C20 87.56(18)
C15 Zr1 C16 C20 101.55(18)
C19 Zr1 C16 C20 -38.00(16)
C17 Zr1 C16 C20 -115.0(3)
C13 Zr1 C16 C20 117.20(18)
C11 Zr1 C16 C20 134.10(18)
C18 Zr1 C16 C20 -77.91(18)
C12 Zr1 C16 C20 146.73(16)
O1 Zr1 C16 C26 -140.2(3)
C1 Zr1 C16 C26 119.2(3)
C20 Zr1 C16 C26 -122.7(4)
C14 Zr1 C16 C26 -35.2(3)
C15 Zr1 C16 C26 -21.2(3)
C19 Zr1 C16 C26 -160.7(3)
C17 Zr1 C16 C26 122.3(4)
C13 Zr1 C16 C26 -5.5(4)
C11 Zr1 C16 C26 11.4(3)
C18 Zr1 C16 C26 159.4(3)
C12 Zr1 C16 C26 24.0(3)
C20 C16 C17 C18 -2.4(3)
C26 C16 C17 C18 163.1(3)
Zr1 C16 C17 C18 -67.1(2)
C20 C16 C17 C27 -171.4(3)
C26 C16 C17 C27 -5.8(5)
Zr1 C16 C17 C27 124.0(3)
C20 C16 C17 Zr1 64.66(19)
C26 C16 C17 Zr1 -129.8(3)
O1 Zr1 C17 C16 -107.32(18)
C1 Zr1 C17 C16 177.43(18)
C20 Zr1 C17 C16 -37.43(17)
C14 Zr1 C17 C16 35.6(3)
C15 Zr1 C17 C16 39.4(2)
C19 Zr1 C17 C16 -78.34(19)
C13 Zr1 C17 C16 93.6(2)
C11 Zr1 C17 C16 70.01(18)
C18 Zr1 C17 C16 -114.8(3)
C12 Zr1 C17 C16 97.49(18)
O1 Zr1 C17 C18 7.5(2)
C1 Zr1 C17 C18 -67.75(18)
C20 Zr1 C17 C18 77.39(19)
C14 Zr1 C17 C18 150.39(18)
C15 Zr1 C17 C18 154.22(17)
C16 Zr1 C17 C18 114.8(3)
C19 Zr1 C17 C18 36.49(17)
C13 Zr1 C17 C18 -151.55(19)
C11 Zr1 C17 C18 -175.17(18)
C12 Zr1 C17 C18 -147.68(17)
O1 Zr1 C17 C27 131.7(3)
C1 Zr1 C17 C27 56.4(3)
C20 Zr1 C17 C27 -158.4(3)
C14 Zr1 C17 C27 -85.4(3)
C15 Zr1 C17 C27 -81.6(3)
C16 Zr1 C17 C27 -121.0(4)
C19 Zr1 C17 C27 160.7(3)
C13 Zr1 C17 C27 -27.4(4)
C11 Zr1 C17 C27 -51.0(3)
C18 Zr1 C17 C27 124.2(4)
C12 Zr1 C17 C27 -23.5(3)
C16 C17 C18 C19 0.9(3)
C27 C17 C18 C19 169.6(3)
Zr1 C17 C18 C19 -65.43(19)
C16 C17 C18 C28 -168.1(3)
C27 C17 C18 C28 0.6(5)
Zr1 C17 C18 C28 125.6(3)
C16 C17 C18 Zr1 66.3(2)
C27 C17 C18 Zr1 -125.0(3)
O1 Zr1 C18 C19 -58.44(17)
C1 Zr1 C18 C19 -134.78(18)
C20 Zr1 C18 C19 37.26(16)
C14 Zr1 C18 C19 28.0(4)
C15 Zr1 C18 C19 77.6(2)
C16 Zr1 C18 C19 78.38(18)
C17 Zr1 C18 C19 115.4(2)
C13 Zr1 C18 C19 -144.5(3)
C11 Zr1 C18 C19 121.65(18)
C12 Zr1 C18 C19 164.70(16)
O1 Zr1 C18 C17 -173.87(17)
C1 Zr1 C18 C17 109.78(18)
C20 Zr1 C18 C17 -78.17(18)
C14 Zr1 C18 C17 -87.4(4)
C15 Zr1 C18 C17 -37.9(2)
C16 Zr1 C18 C17 -37.06(17)
C19 Zr1 C18 C17 -115.4(2)
C13 Zr1 C18 C17 100.0(4)
C11 Zr1 C18 C17 6.2(2)
C12 Zr1 C18 C17 49.3(2)
O1 Zr1 C18 C28 64.6(3)
C1 Zr1 C18 C28 -11.8(3)
C20 Zr1 C18 C28 160.3(3)
C14 Zr1 C18 C28 151.0(3)
C15 Zr1 C18 C28 -159.4(3)
C16 Zr1 C18 C28 -158.6(4)
C19 Zr1 C18 C28 123.0(4)
C17 Zr1 C18 C28 -121.6(4)
C13 Zr1 C18 C28 -21.5(6)
C11 Zr1 C18 C28 -115.4(3)
C12 Zr1 C18 C28 -72.3(3)
C17 C18 C19 C20 1.1(3)
C28 C18 C19 C20 169.9(3)
Zr1 C18 C19 C20 -64.35(18)
C17 C18 C19 C29 -171.8(3)
C28 C18 C19 C29 -3.0(5)
Zr1 C18 C19 C29 122.8(3)
C17 C18 C19 Zr1 65.4(2)
C28 C18 C19 Zr1 -125.8(3)
O1 Zr1 C19 C18 119.17(17)
C1 Zr1 C19 C18 45.56(18)
C20 Zr1 C19 C18 -115.4(2)
C14 Zr1 C19 C18 -169.15(16)
C15 Zr1 C19 C18 -128.61(18)
C16 Zr1 C19 C18 -77.24(18)
C17 Zr1 C19 C18 -36.89(16)
C13 Zr1 C19 C18 155.2(2)
C11 Zr1 C19 C18 -89.3(2)
C12 Zr1 C19 C18 -55.7(5)
O1 Zr1 C19 C20 -125.44(17)
C1 Zr1 C19 C20 160.95(16)
C14 Zr1 C19 C20 -53.8(2)
C15 Zr1 C19 C20 -13.2(2)
C16 Zr1 C19 C20 38.15(16)
C17 Zr1 C19 C20 78.50(18)
C13 Zr1 C19 C20 -89.4(3)
C11 Zr1 C19 C20 26.1(2)
C18 Zr1 C19 C20 115.4(2)
C12 Zr1 C19 C20 59.7(5)
O1 Zr1 C19 C29 -6.0(2)
C1 Zr1 C19 C29 -79.6(3)
C20 Zr1 C19 C29 119.4(3)
C14 Zr1 C19 C29 65.7(3)
C15 Zr1 C19 C29 106.2(3)
C16 Zr1 C19 C29 157.6(3)
C17 Zr1 C19 C29 -162.1(3)
C13 Zr1 C19 C29 30.0(4)
C11 Zr1 C19 C29 145.5(2)
C18 Zr1 C19 C29 -125.2(3)
C12 Zr1 C19 C29 179.1(4)
C18 C19 C20 C16 -2.6(3)
C29 C19 C20 C16 170.5(3)
Zr1 C19 C20 C16 -69.17(19)
C18 C19 C20 C30 -174.2(3)
C29 C19 C20 C30 -1.1(4)
Zr1 C19 C20 C30 119.2(3)
C18 C19 C20 Zr1 66.59(19)
C29 C19 C20 Zr1 -120.3(3)
C17 C16 C20 C19 3.1(3)
C26 C16 C20 C19 -162.1(3)
Zr1 C16 C20 C19 69.46(18)
C17 C16 C20 C30 174.4(3)
C26 C16 C20 C30 9.2(5)
Zr1 C16 C20 C30 -119.2(3)
C17 C16 C20 Zr1 -66.4(2)
C26 C16 C20 Zr1 128.4(3)
O1 Zr1 C20 C19 53.03(17)
C1 Zr1 C20 C19 -25.7(2)
C14 Zr1 C20 C19 140.82(16)
C15 Zr1 C20 C19 169.08(17)
C16 Zr1 C20 C19 -113.2(2)
C17 Zr1 C20 C19 -76.51(18)
C13 Zr1 C20 C19 144.46(17)
C11 Zr1 C20 C19 -162.25(16)
C18 Zr1 C20 C19 -36.30(16)
C12 Zr1 C20 C19 -164.07(17)
O1 Zr1 C20 C16 166.25(16)
C1 Zr1 C20 C16 87.56(19)
C14 Zr1 C20 C16 -105.96(17)
C15 Zr1 C20 C16 -77.70(18)
C19 Zr1 C20 C16 113.2(2)
C17 Zr1 C20 C16 36.71(16)
C13 Zr1 C20 C16 -102.3(2)
C11 Zr1 C20 C16 -49.03(19)
C18 Zr1 C20 C16 76.92(18)
C12 Zr1 C20 C16 -50.8(2)
O1 Zr1 C20 C30 -68.9(2)
C1 Zr1 C20 C30 -147.6(2)
C14 Zr1 C20 C30 18.9(3)
C15 Zr1 C20 C30 47.2(2)
C16 Zr1 C20 C30 124.9(3)
C19 Zr1 C20 C30 -121.9(3)
C17 Zr1 C20 C30 161.6(3)
C13 Zr1 C20 C30 22.6(3)
C11 Zr1 C20 C30 75.8(3)
C18 Zr1 C20 C30 -158.2(3)
C12 Zr1 C20 C30 74.0(3)
O1 P1 C31 C32 138.1(2)
C2 P1 C31 C32 17.3(3)
C41 P1 C31 C32 -104.3(3)
O1 P1 C31 C36 -40.2(2)
C2 P1 C31 C36 -161.0(2)
C41 P1 C31 C36 77.4(2)
C36 C31 C32 C33 -1.2(4)
P1 C31 C32 C33 -179.5(2)
C31 C32 C33 C34 -1.0(5)
C32 C33 C34 C35 2.7(6)
C33 C34 C35 C36 -2.1(6)
C34 C35 C36 C31 -0.2(5)
C32 C31 C36 C35 1.8(5)
P1 C31 C36 C35 -179.8(3)
O1 P1 C41 C42 -104.7(2)
C2 P1 C41 C42 14.9(3)
C31 P1 C41 C42 140.8(2)
O1 P1 C41 C46 71.7(3)
C2 P1 C41 C46 -168.7(2)
C31 P1 C41 C46 -42.8(3)
C46 C41 C42 C43 -1.3(4)
P1 C41 C42 C43 175.2(2)
C41 C42 C43 C44 -0.4(4)
C42 C43 C44 C45 1.9(5)
C43 C44 C45 C46 -1.7(5)
C44 C45 C46 C41 -0.1(5)
C42 C41 C46 C45 1.6(4)
P1 C41 C46 C45 -174.8(3)
C71 B1 C51 C52 -170.8(2)
C81 B1 C51 C52 -55.8(3)
C61 B1 C51 C52 66.2(3)
C71 B1 C51 C56 15.0(4)
C81 B1 C51 C56 130.1(3)
C61 B1 C51 C56 -107.9(3)
C56 C51 C52 F52 179.6(2)
B1 C51 C52 F52 4.7(4)
C56 C51 C52 C53 -1.2(4)
B1 C51 C52 C53 -176.1(3)
F52 C52 C53 F53 -0.2(4)
C51 C52 C53 F53 -179.4(3)
F52 C52 C53 C54 -179.7(3)
C51 C52 C53 C54 1.1(5)
F53 C53 C54 F54 0.2(5)
C52 C53 C54 F54 179.7(3)
F53 C53 C54 C55 179.9(3)
C52 C53 C54 C55 -0.7(5)
F54 C54 C55 F55 0.6(5)
C53 C54 C55 F55 -179.0(3)
F54 C54 C55 C56 -179.9(3)
C53 C54 C55 C56 0.5(5)
F55 C55 C56 F56 -2.1(4)
C54 C55 C56 F56 178.4(3)
F55 C55 C56 C51 178.9(3)
C54 C55 C56 C51 -0.6(5)
C52 C51 C56 F56 -178.1(2)
B1 C51 C56 F56 -3.6(4)
C52 C51 C56 C55 0.9(4)
B1 C51 C56 C55 175.4(3)
C51 B1 C61 C62 -102.2(3)
C71 B1 C61 C62 133.8(3)
C81 B1 C61 C62 19.5(4)
C51 B1 C61 C66 70.3(3)
C71 B1 C61 C66 -53.7(3)
C81 B1 C61 C66 -167.9(2)
C66 C61 C62 F62 -178.5(3)
B1 C61 C62 F62 -5.6(5)
C66 C61 C62 C63 1.4(4)
B1 C61 C62 C63 174.3(3)
F62 C62 C63 F63 0.4(4)
C61 C62 C63 F63 -179.6(3)
F62 C62 C63 C64 -179.7(3)
C61 C62 C63 C64 0.4(5)
F63 C63 C64 F64 -2.6(5)
C62 C63 C64 F64 177.4(3)
F63 C63 C64 C65 178.3(3)
C62 C63 C64 C65 -1.7(5)
F64 C64 C65 F65 2.3(5)
C63 C64 C65 F65 -178.6(3)
F64 C64 C65 C66 -178.1(3)
C63 C64 C65 C66 1.0(5)
F65 C65 C66 F66 0.8(4)
C64 C65 C66 F66 -178.9(3)
F65 C65 C66 C61 -179.4(3)
C64 C65 C66 C61 1.0(5)
C62 C61 C66 F66 177.7(3)
B1 C61 C66 F66 4.2(4)
C62 C61 C66 C65 -2.1(4)
B1 C61 C66 C65 -175.6(3)
C51 B1 C71 C72 -138.7(3)
C81 B1 C71 C72 99.2(3)
C61 B1 C71 C72 -22.5(4)
C51 B1 C71 C76 52.8(3)
C81 B1 C71 C76 -69.4(3)
C61 B1 C71 C76 168.9(2)
C76 C71 C72 F72 179.9(3)
B1 C71 C72 F72 10.5(4)
C76 C71 C72 C73 1.2(4)
B1 C71 C72 C73 -168.1(3)
F72 C72 C73 F73 -1.5(5)
C71 C72 C73 F73 177.3(3)
F72 C72 C73 C74 179.4(3)
C71 C72 C73 C74 -1.9(5)
F73 C73 C74 F74 -0.8(5)
C72 C73 C74 F74 178.4(3)
F73 C73 C74 C75 -178.9(3)
C72 C73 C74 C75 0.3(5)
F74 C74 C75 F75 1.3(5)
C73 C74 C75 F75 179.4(3)
F74 C74 C75 C76 -176.3(3)
C73 C74 C75 C76 1.8(5)
F75 C75 C76 F76 -2.9(4)
C74 C75 C76 F76 174.7(3)
F75 C75 C76 C71 179.8(3)
C74 C75 C76 C71 -2.5(5)
C72 C71 C76 F76 -176.2(2)
B1 C71 C76 F76 -6.1(4)
C72 C71 C76 C75 1.0(4)
B1 C71 C76 C75 171.1(3)
C51 B1 C81 C86 -20.4(4)
C71 B1 C81 C86 103.0(3)
C61 B1 C81 C86 -135.3(3)
C51 B1 C81 C82 168.5(3)
C71 B1 C81 C82 -68.1(3)
C61 B1 C81 C82 53.6(3)
C86 C81 C82 F82 -177.8(3)
B1 C81 C82 F82 -5.7(4)
C86 C81 C82 C83 2.5(5)
B1 C81 C82 C83 174.6(3)
F82 C82 C83 F83 0.4(5)
C81 C82 C83 F83 -179.9(3)
F82 C82 C83 C84 177.5(3)
C81 C82 C83 C84 -2.7(6)
F83 C83 C84 F84 -1.7(6)
C82 C83 C84 F84 -178.8(3)
F83 C83 C84 C85 177.9(3)
C82 C83 C84 C85 0.8(6)
F84 C84 C85 F85 1.6(5)
C83 C84 C85 F85 -178.0(3)
F84 C84 C85 C86 -179.3(3)
C83 C84 C85 C86 1.1(6)
F85 C85 C86 F86 -1.0(4)
C84 C85 C86 F86 179.9(3)
F85 C85 C86 C81 177.8(3)
C84 C85 C86 C81 -1.3(5)
C82 C81 C86 F86 178.3(3)
B1 C81 C86 F86 6.7(4)
C82 C81 C86 C85 -0.4(4)
B1 C81 C86 C85 -172.0(3)
